data_2221824
loop_
_publ_author_name
'Tan, Kong Wai'
'Ng, Chew Hee'
'Maah, Mohd Jamil'
'Ng, Seik Weng'

_publ_section_title
;Bis(\m-4-hydroxy-2-oxidobenzaldehyde
 4-ethylthiosemicarbazone)-\k^4^<i>O</i>^2^,<i>N</i>^1^,<i>S</i>:<i>O</i>^2^;\k^4^<i>O</i>^2^:<i>O</i>^2^,<i>N</i>^1^,<i>S</i>-bis[chloridozinc(II)]
 dimethyl sulfoxide trisolvate
;
_journal_coeditor_code TK2395
_journal_issue 5
_journal_name_full 'Acta Crystallographica Section E'
_journal_page_first m549
_journal_paper_doi 10.1107/S1600536809013385
_journal_volume 65
_journal_year 2009
_chemical_formula_iupac '[Zn2 (C10 H12 N3 O2 S)2 Cl2], 3C2 H6 O S'
_chemical_formula_moiety 'C20 H24 Cl2 N6 O4 S2 Zn2, 3(C2 H6 O S)'
_chemical_formula_sum 'C26 H42 Cl2 N6 O7 S5 Zn2'
_chemical_formula_weight 912.60
_chemical_name_systematic
;
Bis(\m-4-hydroxy-2-oxidobenzaldehyde
4-ethylthiosemicarbazone)-\k^4^<i>O</i>^2^,<i>N</i>^1^,<i>S</i>:<i>O</i>^2^;
\k^4^<i>O</i>^2^:<i>O</i>^2^,<i>N</i>^1^,<i>S</i>-bis[chloridozinc(II)]
dimethyl sulfoxide trisolvate
;
_space_group_IT_number 2
_symmetry_cell_setting triclinic
_symmetry_space_group_name_Hall '-P 1'
_symmetry_space_group_name_H-M 'P -1'
_atom_sites_solution_hydrogens geom
_atom_sites_solution_primary direct
_atom_sites_solution_secondary difmap
_audit_creation_method SHELXL-97
_cell_angle_alpha 71.4438(6)
_cell_angle_beta 89.7703(7)
_cell_angle_gamma 83.4964(6)
_cell_formula_units_Z 2
_cell_length_a 9.41510(10)
_cell_length_b 12.4349(2)
_cell_length_c 17.2423(2)
_cell_measurement_reflns_used 9909
_cell_measurement_temperature 123(2)
_cell_measurement_theta_max 28.3
_cell_measurement_theta_min 2.4
_cell_volume 1900.30(4)
_computing_cell_refinement 'SAINT (Bruker, 2008)'
_computing_data_collection 'APEX2 (Bruker, 2008)'
_computing_data_reduction 'SAINT (Bruker, 2008)'
_computing_molecular_graphics 'X-SEED (Barbour, 2001)'
_computing_publication_material 'publCIF (Westrip, 2009)'
_computing_structure_refinement 'SHELXL97 (Sheldrick, 2008)'
_computing_structure_solution 'SHELXS97 (Sheldrick, 2008)'
_diffrn_ambient_temperature 123(2)
_diffrn_measured_fraction_theta_full 0.989
_diffrn_measured_fraction_theta_max 0.989
_diffrn_measurement_device_type 'Bruker SMART APEX'
_diffrn_measurement_method \w
_diffrn_radiation_monochromator graphite
_diffrn_radiation_source 'fine-focus sealed tube'
_diffrn_radiation_type MoK\a
_diffrn_radiation_wavelength 0.71073
_diffrn_reflns_av_R_equivalents 0.027
_diffrn_reflns_av_sigmaI/netI 0.037
_diffrn_reflns_limit_h_max 11
_diffrn_reflns_limit_h_min -12
_diffrn_reflns_limit_k_max 16
_diffrn_reflns_limit_k_min -16
_diffrn_reflns_limit_l_max 22
_diffrn_reflns_limit_l_min -22
_diffrn_reflns_number 17632
_diffrn_reflns_theta_full 27.5
_diffrn_reflns_theta_max 27.5
_diffrn_reflns_theta_min 1.3
_diffrn_standards_decay_% 0
_diffrn_standards_interval_count 0
_diffrn_standards_interval_time 0
_diffrn_standards_number 0
_exptl_absorpt_coefficient_mu 1.727
_exptl_absorpt_correction_T_max 0.724
_exptl_absorpt_correction_T_min 0.672
_exptl_absorpt_correction_type multi-scan
_exptl_absorpt_process_details '(SADABS; Sheldrick, 1996)'
_exptl_crystal_colour Yellow
_exptl_crystal_density_diffrn 1.595
_exptl_crystal_density_method 'not measured'
_exptl_crystal_description Block
_exptl_crystal_F_000 940
_exptl_crystal_size_max 0.25
_exptl_crystal_size_mid 0.20
_exptl_crystal_size_min 0.20
_refine_diff_density_max 1.70
_refine_diff_density_min -1.03
_refine_ls_extinction_method none
_refine_ls_goodness_of_fit_ref 1.00
_refine_ls_hydrogen_treatment constr
_refine_ls_matrix_type full
_refine_ls_number_parameters 450
_refine_ls_number_reflns 8627
_refine_ls_number_restraints 16
_refine_ls_restrained_S_all 1.05
_refine_ls_R_factor_all 0.049
_refine_ls_R_factor_gt 0.042
_refine_ls_shift/su_max 0.001
_refine_ls_shift/su_mean 0.001
_refine_ls_structure_factor_coef Fsqd
_refine_ls_weighting_details 'calc w=1/[\s^2^(Fo^2^)+(0.0908P)^2^+2.245P] where P=(Fo^2^+2Fc^2^)/3'
_refine_ls_weighting_scheme calc
_refine_ls_wR_factor_gt 0.125
_refine_ls_wR_factor_ref 0.134
_reflns_number_gt 7501
_reflns_number_total 8627
_reflns_threshold_expression I>2\s(I)
_cod_data_source_file tk2395.cif
_cod_data_source_block I
_cod_depositor_comments
;
The following automatic conversions were performed:
'_symmetry_cell_setting' value 'Triclinic' changed to 'triclinic'
according to '/home/saulius/struct/CIF-dictionaries/cif_core.dic'
dictionary named 'cif_core.dic' version 2.4.1 from
2010-06-29.

'_exptl_absorpt_correction_type' value 'Multi-scan' changed
to 'multi-scan' according to
'/home/saulius/struct/CIF-dictionaries/cif_core.dic' dictionary named
'cif_core.dic' version 2.4.1 from 2010-06-29.

Automatic conversion script
Id: cif_fix_enum 1527 2010-12-29 10:47:43Z saulius 

The following automatic conversions were performed:

'_symmetry_cell_setting' value 'Triclinic' changed to 'triclinic'
according to /home/saulius/struct/CIF-dictionaries/cif_core.dic
dictionary named 'cif_core.dic' version 2.4.1 from
2010-06-29.

'_exptl_absorpt_correction_type' value 'Multi-scan'
changed to 'multi-scan' according to
/home/saulius/struct/CIF-dictionaries/cif_core.dic dictionary named
'cif_core.dic' version 2.4.1 from 2010-06-29.

Automatic conversion script
Id: cif_fix_values 1715 2011-07-08 13:25:40Z adriana 
;
_cod_database_code 2221824
_cod_database_fobs_code 2221824

loop_
_symmetry_equiv_pos_as_xyz
'x, y, z'
'-x, -y, -z'

loop_
_atom_site_type_symbol
_atom_site_label
_atom_site_fract_x
_atom_site_fract_y
_atom_site_fract_z
_atom_site_U_iso_or_equiv
_atom_site_adp_type
_atom_site_calc_flag
_atom_site_refinement_flags
_atom_site_occupancy
_atom_site_disorder_assembly
_atom_site_disorder_group
Zn Zn1 0.58610(3) 0.43998(3) 0.218131(19) 0.01686(10) Uani d . 1 . .
Zn Zn2 0.56211(3) 0.18354(3) 0.330117(19) 0.01624(10) Uani d . 1 . .
Cl Cl1 0.79752(8) 0.47941(7) 0.15762(5) 0.03056(18) Uani d . 1 . .
Cl Cl2 0.76783(7) 0.05619(6) 0.36638(4) 0.02085(15) Uani d . 1 . .
S S1 0.37411(8) 0.07401(7) 0.31152(5) 0.02404(17) Uani d . 1 . .
S S2 0.48125(9) 0.61073(6) 0.24461(5) 0.02341(17) Uani d . 1 . .
S S3 0.92908(8) 0.61170(6) 0.65079(5) 0.02227(16) Uani d . 1 . .
S S4 0.89013(10) -0.16673(8) 0.24447(6) 0.0391(2) Uani d D 1 . .
S S5 0.0006(4) 0.7784(2) -0.0444(2) 0.0395(9) Uani d PDU 0.50 A 1
S S5' 0.0124(4) 0.7539(5) -0.0416(2) 0.0841(18) Uani d PDU 0.50 A 2
O O1 0.6071(2) 0.33696(17) 0.33727(12) 0.0182(4) Uani d . 1 . .
O O2 0.8161(3) 0.5768(2) 0.45489(14) 0.0267(5) Uani d . 1 . .
H H2O 0.8365 0.5830 0.5005 0.040 Uiso calc R 1 . .
O O3 0.5635(2) 0.28127(17) 0.21268(12) 0.0207(4) Uani d . 1 . .
O O4 0.6197(3) 0.0056(2) 0.07303(16) 0.0356(6) Uani d . 1 . .
H H4O 0.6906 -0.0198 0.1057 0.053 Uiso calc R 1 . .
O O5 0.8326(3) 0.6623(2) 0.57495(15) 0.0300(5) Uani d . 1 . .
O O6 0.8582(3) -0.0784(2) 0.16274(17) 0.0405(6) Uani d . 1 B .
O O7 0.1471(4) 0.7433(3) 0.0036(2) 0.0551(8) Uani d D 1 . .
N N1 0.4572(3) 0.1703(2) 0.44030(15) 0.0171(5) Uani d . 1 . .
N N2 0.3612(3) 0.0906(2) 0.46242(15) 0.0189(5) Uani d . 1 . .
H H2N 0.3306 0.0699 0.5127 0.023 Uiso calc R 1 . .
N N3 0.2167(3) -0.0284(2) 0.43583(16) 0.0213(5) Uani d . 1 . .
H H3N 0.1898 -0.0408 0.4866 0.026 Uiso calc R 1 . .
N N4 0.4198(3) 0.4913(2) 0.12552(15) 0.0186(5) Uani d . 1 . .
N N5 0.3484(3) 0.5999(2) 0.11010(16) 0.0218(5) Uani d . 1 . .
H H5N 0.2887 0.6291 0.0675 0.026 Uiso calc R 1 . .
N N6 0.2969(3) 0.7645(2) 0.13923(17) 0.0278(6) Uani d . 1 . .
H H6N 0.2323 0.7830 0.0990 0.033 Uiso calc R 1 . .
C C1 0.6292(3) 0.3671(2) 0.40342(17) 0.0160(5) Uani d . 1 . .
C C2 0.7112(3) 0.4557(2) 0.39834(17) 0.0182(5) Uani d . 1 . .
H H2 0.7508 0.4935 0.3475 0.022 Uiso calc R 1 . .
C C3 0.7364(3) 0.4899(2) 0.46583(18) 0.0196(6) Uani d . 1 . .
C C4 0.6767(3) 0.4364(3) 0.54145(18) 0.0207(6) Uani d . 1 . .
H H4 0.6929 0.4596 0.5878 0.025 Uiso calc R 1 . .
C C5 0.5945(3) 0.3498(3) 0.54691(18) 0.0203(6) Uani d . 1 . .
H H5 0.5529 0.3145 0.5976 0.024 Uiso calc R 1 . .
C C6 0.5696(3) 0.3117(2) 0.48008(17) 0.0171(5) Uani d . 1 . .
C C7 0.4784(3) 0.2226(2) 0.49227(17) 0.0189(5) Uani d . 1 . .
H H7 0.4302 0.2006 0.5424 0.023 Uiso calc R 1 . .
C C8 0.3138(3) 0.0440(2) 0.40855(18) 0.0182(5) Uani d . 1 . .
C C9 0.1519(3) -0.0886(3) 0.38711(19) 0.0247(6) Uani d . 1 . .
H H9A 0.2275 -0.1269 0.3617 0.030 Uiso calc R 1 . .
H H9B 0.0891 -0.0334 0.3429 0.030 Uiso calc R 1 . .
C C10 0.0654(3) -0.1763(3) 0.4423(2) 0.0273(7) Uani d . 1 . .
H H10A 0.1287 -0.2319 0.4849 0.041 Uiso calc R 1 . .
H H10B 0.0200 -0.2157 0.4098 0.041 Uiso calc R 1 . .
H H10C -0.0084 -0.1380 0.4678 0.041 Uiso calc R 1 . .
C C11 0.5363(3) 0.2507(2) 0.14728(17) 0.0184(5) Uani d . 1 . .
C C12 0.5907(3) 0.1422(3) 0.14537(18) 0.0221(6) Uani d . 1 . .
H H12 0.6471 0.0912 0.1905 0.027 Uiso calc R 1 . .
C C13 0.5629(4) 0.1082(3) 0.07780(19) 0.0241(6) Uani d . 1 . .
C C14 0.4744(4) 0.1794(3) 0.01244(19) 0.0239(6) Uani d . 1 . .
H H14 0.4515 0.1542 -0.0321 0.029 Uiso calc R 1 . .
C C15 0.4212(3) 0.2864(3) 0.01366(18) 0.0224(6) Uani d . 1 . .
H H15 0.3618 0.3352 -0.0310 0.027 Uiso calc R 1 . .
C C16 0.4522(3) 0.3261(2) 0.07932(17) 0.0188(5) Uani d . 1 . .
C C17 0.3931(3) 0.4403(3) 0.07340(17) 0.0200(6) Uani d . 1 . .
H H17 0.3301 0.4812 0.0281 0.024 Uiso calc R 1 . .
C C18 0.3696(3) 0.6611(3) 0.15971(18) 0.0208(6) Uani d . 1 . .
C C19 0.3170(5) 0.8499(3) 0.1791(2) 0.0385(9) Uani d . 1 . .
H H19A 0.4200 0.8585 0.1817 0.046 Uiso calc R 1 . .
H H19B 0.2831 0.8243 0.2357 0.046 Uiso calc R 1 . .
C C20 0.2352(4) 0.9629(3) 0.1322(3) 0.0398(9) Uani d . 1 . .
H H20A 0.2705 0.9890 0.0765 0.060 Uiso calc R 1 . .
H H20B 0.2486 1.0191 0.1597 0.060 Uiso calc R 1 . .
H H20C 0.1333 0.9543 0.1297 0.060 Uiso calc R 1 . .
C C21 1.0107(4) 0.7267(3) 0.6644(2) 0.0279(7) Uani d . 1 . .
H H21A 1.0785 0.7522 0.6209 0.042 Uiso calc R 1 . .
H H21B 1.0617 0.7012 0.7178 0.042 Uiso calc R 1 . .
H H21C 0.9370 0.7901 0.6620 0.042 Uiso calc R 1 . .
C C22 0.8139(4) 0.5914(4) 0.7354(2) 0.0411(9) Uani d . 1 . .
H H22A 0.7611 0.6649 0.7333 0.062 Uiso calc R 1 . .
H H22B 0.8711 0.5599 0.7866 0.062 Uiso calc R 1 . .
H H22C 0.7462 0.5383 0.7326 0.062 Uiso calc R 1 . .
C C23 0.9021(12) -0.2911(7) 0.2100(7) 0.053(2) Uiso d PD 0.50 B 1
H H23A 0.8239 -0.2819 0.1702 0.079 Uiso calc PR 0.50 B 1
H H23B 0.8949 -0.3597 0.2570 0.079 Uiso calc PR 0.50 B 1
H H23C 0.9940 -0.2989 0.1842 0.079 Uiso calc PR 0.50 B 1
C C23' 0.9473(10) -0.3045(6) 0.2467(6) 0.047(2) Uiso d PD 0.50 B 2
H H23D 0.8886 -0.3249 0.2079 0.070 Uiso calc PR 0.50 B 2
H H23E 0.9382 -0.3572 0.3020 0.070 Uiso calc PR 0.50 B 2
H H23F 1.0476 -0.3096 0.2314 0.070 Uiso calc PR 0.50 B 2
C C24 0.7265(5) -0.1906(3) 0.2938(2) 0.0384(8) Uani d . 1 B .
H H24A 0.6874 -0.1223 0.3070 0.058 Uiso calc R 1 . .
H H24B 0.7426 -0.2556 0.3444 0.058 Uiso calc R 1 . .
H H24C 0.6585 -0.2073 0.2575 0.058 Uiso calc R 1 . .
C C25 -0.0562(7) 0.6467(6) -0.0429(4) 0.0777(18) Uani d PD 0.50 A 1
H H25A -0.0871 0.6067 0.0120 0.117 Uiso calc PR 0.50 A 1
H H25B 0.0233 0.5995 -0.0574 0.117 Uiso calc PR 0.50 A 1
H H25C -0.1361 0.6611 -0.0826 0.117 Uiso calc PR 0.50 A 1
C C26 0.0451(5) 0.8189(4) -0.1478(2) 0.0421(9) Uani d PD 0.50 A 1
H H26A 0.0854 0.8917 -0.1625 0.063 Uiso calc PR 0.50 A 1
H H26B -0.0411 0.8273 -0.1820 0.063 Uiso calc PR 0.50 A 1
H H26C 0.1157 0.7601 -0.1568 0.063 Uiso calc PR 0.50 A 1
C C25' -0.0562(7) 0.6467(6) -0.0429(4) 0.0777(18) Uani d P 0.50 A 2
H H25D -0.0636 0.5963 0.0133 0.117 Uiso calc PR 0.50 A 2
H H25E 0.0037 0.6059 -0.0737 0.117 Uiso calc PR 0.50 A 2
H H25F -0.1518 0.6702 -0.0692 0.117 Uiso calc PR 0.50 A 2
C C26' 0.0451(5) 0.8189(4) -0.1478(2) 0.0421(9) Uani d P 0.50 A 2
H H26D 0.1187 0.8703 -0.1533 0.063 Uiso calc PR 0.50 A 2
H H26E -0.0435 0.8624 -0.1763 0.063 Uiso calc PR 0.50 A 2
H H26F 0.0778 0.7594 -0.1721 0.063 Uiso calc PR 0.50 A 2

loop_
_atom_site_aniso_label
_atom_site_aniso_U_11
_atom_site_aniso_U_22
_atom_site_aniso_U_33
_atom_site_aniso_U_12
_atom_site_aniso_U_13
_atom_site_aniso_U_23
Zn1 0.02043(18) 0.01589(17) 0.01541(17) -0.00603(12) 0.00188(12) -0.00533(13)
Zn2 0.01946(18) 0.01542(17) 0.01495(17) -0.00544(12) 0.00213(12) -0.00527(12)
Cl1 0.0225(4) 0.0360(4) 0.0261(4) -0.0062(3) 0.0062(3) 0.0008(3)
Cl2 0.0209(3) 0.0194(3) 0.0217(3) -0.0031(3) 0.0025(3) -0.0055(3)
S1 0.0277(4) 0.0297(4) 0.0190(3) -0.0144(3) 0.0040(3) -0.0100(3)
S2 0.0304(4) 0.0197(3) 0.0225(4) -0.0024(3) -0.0034(3) -0.0101(3)
S3 0.0211(3) 0.0203(3) 0.0277(4) -0.0065(3) 0.0029(3) -0.0095(3)
S4 0.0338(5) 0.0291(4) 0.0456(5) -0.0114(4) -0.0118(4) 0.0033(4)
S5 0.0408(16) 0.0392(11) 0.0362(15) 0.0319(12) -0.0108(11) -0.0212(10)
S5' 0.045(2) 0.181(5) 0.0333(18) -0.051(3) -0.0006(15) -0.032(2)
O1 0.0249(10) 0.0165(9) 0.0145(9) -0.0064(8) 0.0014(8) -0.0054(7)
O2 0.0340(12) 0.0265(11) 0.0237(11) -0.0165(10) -0.0001(9) -0.0094(9)
O3 0.0321(11) 0.0161(9) 0.0151(9) -0.0054(8) -0.0010(8) -0.0057(8)
O4 0.0525(16) 0.0249(12) 0.0344(13) 0.0034(11) -0.0096(11) -0.0191(11)
O5 0.0316(12) 0.0311(12) 0.0325(12) -0.0062(10) -0.0055(10) -0.0163(10)
O6 0.0447(15) 0.0339(14) 0.0351(14) -0.0023(12) 0.0030(12) -0.0008(11)
O7 0.065(2) 0.0502(18) 0.0486(17) 0.0013(15) -0.0322(16) -0.0156(14)
N1 0.0181(11) 0.0153(11) 0.0187(11) -0.0070(9) 0.0035(9) -0.0049(9)
N2 0.0209(12) 0.0184(11) 0.0191(11) -0.0091(9) 0.0053(9) -0.0064(9)
N3 0.0222(12) 0.0231(12) 0.0204(12) -0.0102(10) 0.0021(10) -0.0071(10)
N4 0.0210(12) 0.0171(11) 0.0191(11) -0.0059(9) 0.0029(9) -0.0063(9)
N5 0.0255(13) 0.0189(12) 0.0217(12) -0.0021(10) -0.0020(10) -0.0075(10)
N6 0.0344(15) 0.0219(13) 0.0285(14) 0.0018(11) -0.0041(11) -0.0117(11)
C1 0.0158(12) 0.0151(12) 0.0177(13) -0.0018(10) 0.0003(10) -0.0063(10)
C2 0.0192(13) 0.0178(13) 0.0187(13) -0.0055(10) 0.0024(10) -0.0061(11)
C3 0.0194(13) 0.0177(13) 0.0221(14) -0.0044(10) -0.0022(11) -0.0063(11)
C4 0.0261(14) 0.0217(14) 0.0170(13) -0.0050(11) -0.0010(11) -0.0093(11)
C5 0.0233(14) 0.0210(14) 0.0182(13) -0.0040(11) 0.0014(11) -0.0079(11)
C6 0.0191(13) 0.0165(13) 0.0168(13) -0.0032(10) 0.0009(10) -0.0063(10)
C7 0.0207(13) 0.0200(14) 0.0162(13) -0.0048(11) 0.0044(10) -0.0051(11)
C8 0.0176(13) 0.0168(13) 0.0200(13) -0.0034(10) 0.0014(10) -0.0051(10)
C9 0.0274(15) 0.0255(15) 0.0233(15) -0.0128(12) -0.0020(12) -0.0075(12)
C10 0.0241(15) 0.0269(16) 0.0312(16) -0.0109(12) -0.0042(13) -0.0070(13)
C11 0.0235(14) 0.0195(13) 0.0154(13) -0.0097(11) 0.0036(10) -0.0075(11)
C12 0.0305(15) 0.0182(14) 0.0192(14) -0.0071(12) 0.0027(12) -0.0067(11)
C13 0.0331(16) 0.0193(14) 0.0243(15) -0.0076(12) 0.0047(12) -0.0114(12)
C14 0.0320(16) 0.0253(15) 0.0200(14) -0.0106(12) 0.0024(12) -0.0125(12)
C15 0.0263(15) 0.0252(15) 0.0183(13) -0.0077(12) -0.0002(11) -0.0088(12)
C16 0.0224(14) 0.0183(13) 0.0184(13) -0.0067(11) 0.0025(11) -0.0080(11)
C17 0.0227(14) 0.0212(14) 0.0171(13) -0.0065(11) 0.0007(11) -0.0063(11)
C18 0.0242(14) 0.0205(14) 0.0191(13) -0.0065(11) 0.0042(11) -0.0072(11)
C19 0.054(2) 0.0283(17) 0.0374(19) 0.0057(16) -0.0094(17) -0.0191(15)
C20 0.042(2) 0.0292(18) 0.052(2) -0.0032(15) 0.0022(18) -0.0191(17)
C21 0.0296(16) 0.0256(16) 0.0305(16) -0.0119(13) -0.0042(13) -0.0086(13)
C22 0.038(2) 0.053(2) 0.036(2) -0.0224(18) 0.0152(16) -0.0144(18)
C24 0.053(2) 0.0283(18) 0.0347(19) -0.0110(16) 0.0034(17) -0.0096(15)
C25 0.061(3) 0.095(5) 0.072(4) -0.022(3) 0.019(3) -0.015(3)
C26 0.050(2) 0.040(2) 0.0345(19) 0.0049(18) -0.0079(17) -0.0133(16)
C25' 0.061(3) 0.095(5) 0.072(4) -0.022(3) 0.019(3) -0.015(3)
C26' 0.050(2) 0.040(2) 0.0345(19) 0.0049(18) -0.0079(17) -0.0133(16)

loop_
_atom_type_symbol
_atom_type_description
_atom_type_scat_dispersion_real
_atom_type_scat_dispersion_imag
_atom_type_scat_source
C C 0.0033 0.0016 'International Tables Vol C Tables 4.2.6.8 and 6.1.1.4'
H H 0.0000 0.0000 'International Tables Vol C Tables 4.2.6.8 and 6.1.1.4'
N N 0.0061 0.0033 'International Tables Vol C Tables 4.2.6.8 and 6.1.1.4'
O O 0.0106 0.0060 'International Tables Vol C Tables 4.2.6.8 and 6.1.1.4'
S S 0.1246 0.1234 'International Tables Vol C Tables 4.2.6.8 and 6.1.1.4'
Cl Cl 0.1484 0.1585 'International Tables Vol C Tables 4.2.6.8 and 6.1.1.4'
Zn Zn 0.2839 1.4301 'International Tables Vol C Tables 4.2.6.8 and 6.1.1.4'

loop_
_geom_angle_atom_site_label_1
_geom_angle_atom_site_label_2
_geom_angle_atom_site_label_3
_geom_angle_site_symmetry_1
_geom_angle_site_symmetry_3
_geom_angle
_geom_angle_publ_flag
O3 Zn1 O1 . . 75.75(8) ?
O3 Zn1 N4 . . 82.80(9) ?
O1 Zn1 N4 . . 135.57(9) ?
O3 Zn1 Cl1 . . 103.84(7) ?
O1 Zn1 Cl1 . . 114.07(6) ?
N4 Zn1 Cl1 . . 108.60(7) ?
O3 Zn1 S2 . . 148.58(7) ?
O1 Zn1 S2 . . 96.90(6) ?
N4 Zn1 S2 . . 81.74(7) ?
Cl1 Zn1 S2 . . 106.97(3) ?
O3 Zn2 O1 . . 76.57(8) ?
O3 Zn2 N1 . . 142.48(9) ?
O1 Zn2 N1 . . 84.26(8) ?
O3 Zn2 Cl2 . . 110.95(7) ?
O1 Zn2 Cl2 . . 108.05(6) ?
N1 Zn2 Cl2 . . 105.53(7) ?
O3 Zn2 S1 . . 95.96(6) ?
O1 Zn2 S1 . . 145.34(6) ?
N1 Zn2 S1 . . 81.81(7) ?
Cl2 Zn2 S1 . . 106.22(3) ?
C8 S1 Zn2 . . 96.09(10) ?
C18 S2 Zn1 . . 96.70(10) ?
O5 S3 C21 . . 106.24(15) ?
O5 S3 C22 . . 105.80(18) ?
C21 S3 C22 . . 97.28(18) ?
O6 S4 C23' . . 117.6(4) ?
O6 S4 C24 . . 107.80(18) ?
C23' S4 C24 . . 98.9(3) ?
O6 S4 C23 . . 97.2(4) ?
C23' S4 C23 . . 23.5(4) ?
C24 S4 C23 . . 95.6(4) ?
O7 S5 C26 . . 104.6(3) ?
O7 S5 C25 . . 104.0(3) ?
C26 S5 C25 . . 94.9(3) ?
C1 O1 Zn1 . . 127.72(17) ?
C1 O1 Zn2 . . 129.08(17) ?
Zn1 O1 Zn2 . . 102.82(9) ?
C3 O2 H2O . . 109.5 ?
C11 O3 Zn2 . . 126.62(18) ?
C11 O3 Zn1 . . 128.58(18) ?
Zn2 O3 Zn1 . . 104.24(9) ?
C13 O4 H4O . . 109.5 ?
S5' O7 S5 . . 10.9(3) ?
C7 N1 N2 . . 115.9(2) ?
C7 N1 Zn2 . . 127.8(2) ?
N2 N1 Zn2 . . 116.14(17) ?
C8 N2 N1 . . 121.1(2) ?
C8 N2 H2N . . 119.4 ?
N1 N2 H2N . . 119.4 ?
C8 N3 C9 . . 124.5(3) ?
C8 N3 H3N . . 117.8 ?
C9 N3 H3N . . 117.8 ?
C17 N4 N5 . . 115.4(3) ?
C17 N4 Zn1 . . 127.1(2) ?
N5 N4 Zn1 . . 116.46(18) ?
C18 N5 N4 . . 120.4(3) ?
C18 N5 H5N . . 119.8 ?
N4 N5 H5N . . 119.8 ?
C18 N6 C19 . . 124.4(3) ?
C18 N6 H6N . . 117.8 ?
C19 N6 H6N . . 117.8 ?
O1 C1 C2 . . 119.8(2) ?
O1 C1 C6 . . 121.7(2) ?
C2 C1 C6 . . 118.5(3) ?
C3 C2 C1 . . 121.6(3) ?
C3 C2 H2 . . 119.2 ?
C1 C2 H2 . . 119.2 ?
O2 C3 C2 . . 117.4(3) ?
O2 C3 C4 . . 122.5(3) ?
C2 C3 C4 . . 120.2(3) ?
C5 C4 C3 . . 118.7(3) ?
C5 C4 H4 . . 120.6 ?
C3 C4 H4 . . 120.6 ?
C4 C5 C6 . . 122.4(3) ?
C4 C5 H5 . . 118.8 ?
C6 C5 H5 . . 118.8 ?
C5 C6 C1 . . 118.6(3) ?
C5 C6 C7 . . 117.6(3) ?
C1 C6 C7 . . 123.8(2) ?
N1 C7 C6 . . 125.0(3) ?
N1 C7 H7 . . 117.5 ?
C6 C7 H7 . . 117.5 ?
N3 C8 N2 . . 115.8(3) ?
N3 C8 S1 . . 121.7(2) ?
N2 C8 S1 . . 122.5(2) ?
N3 C9 C10 . . 109.1(3) ?
N3 C9 H9A . . 109.9 ?
C10 C9 H9A . . 109.9 ?
N3 C9 H9B . . 109.9 ?
C10 C9 H9B . . 109.9 ?
H9A C9 H9B . . 108.3 ?
C9 C10 H10A . . 109.5 ?
C9 C10 H10B . . 109.5 ?
H10A C10 H10B . . 109.5 ?
C9 C10 H10C . . 109.5 ?
H10A C10 H10C . . 109.5 ?
H10B C10 H10C . . 109.5 ?
O3 C11 C12 . . 119.6(3) ?
O3 C11 C16 . . 121.4(3) ?
C12 C11 C16 . . 119.0(3) ?
C13 C12 C11 . . 120.6(3) ?
C13 C12 H12 . . 119.7 ?
C11 C12 H12 . . 119.7 ?
O4 C13 C12 . . 121.6(3) ?
O4 C13 C14 . . 117.6(3) ?
C12 C13 C14 . . 120.9(3) ?
C15 C14 C13 . . 118.8(3) ?
C15 C14 H14 . . 120.6 ?
C13 C14 H14 . . 120.6 ?
C14 C15 C16 . . 122.0(3) ?
C14 C15 H15 . . 119.0 ?
C16 C15 H15 . . 119.0 ?
C15 C16 C11 . . 118.6(3) ?
C15 C16 C17 . . 117.3(3) ?
C11 C16 C17 . . 124.2(3) ?
N4 C17 C16 . . 124.5(3) ?
N4 C17 H17 . . 117.8 ?
C16 C17 H17 . . 117.8 ?
N6 C18 N5 . . 115.7(3) ?
N6 C18 S2 . . 121.2(2) ?
N5 C18 S2 . . 123.1(2) ?
N6 C19 C20 . . 110.2(3) ?
N6 C19 H19A . . 109.6 ?
C20 C19 H19A . . 109.6 ?
N6 C19 H19B . . 109.6 ?
C20 C19 H19B . . 109.6 ?
H19A C19 H19B . . 108.1 ?
C19 C20 H20A . . 109.5 ?
C19 C20 H20B . . 109.5 ?
H20A C20 H20B . . 109.5 ?
C19 C20 H20C . . 109.5 ?
H20A C20 H20C . . 109.5 ?
H20B C20 H20C . . 109.5 ?
S3 C21 H21A . . 109.5 ?
S3 C21 H21B . . 109.5 ?
H21A C21 H21B . . 109.5 ?
S3 C21 H21C . . 109.5 ?
H21A C21 H21C . . 109.5 ?
H21B C21 H21C . . 109.5 ?
S3 C22 H22A . . 109.5 ?
S3 C22 H22B . . 109.5 ?
H22A C22 H22B . . 109.5 ?
S3 C22 H22C . . 109.5 ?
H22A C22 H22C . . 109.5 ?
H22B C22 H22C . . 109.5 ?
S4 C23 H23A . . 109.5 ?
S4 C23 H23B . . 109.5 ?
S4 C23 H23C . . 109.5 ?
S4 C23' H23D . . 109.5 ?
S4 C23' H23E . . 109.5 ?
H23D C23' H23E . . 109.5 ?
S4 C23' H23F . . 109.5 ?
H23D C23' H23F . . 109.5 ?
H23E C23' H23F . . 109.5 ?
S4 C24 H24A . . 109.5 ?
S4 C24 H24B . . 109.5 ?
H24A C24 H24B . . 109.5 ?
S4 C24 H24C . . 109.5 ?
H24A C24 H24C . . 109.5 ?
H24B C24 H24C . . 109.5 ?
S5 C25 H25A . . 109.5 ?
S5 C25 H25B . . 109.5 ?
H25A C25 H25B . . 109.5 ?
S5 C25 H25C . . 109.5 ?
H25A C25 H25C . . 109.5 ?
H25B C25 H25C . . 109.5 ?
S5 C26 H26A . . 109.5 ?
S5 C26 H26B . . 109.5 ?
H26A C26 H26B . . 109.5 ?
S5 C26 H26C . . 109.5 ?
H26A C26 H26C . . 109.5 ?
H26B C26 H26C . . 109.5 ?

loop_
_geom_bond_atom_site_label_1
_geom_bond_atom_site_label_2
_geom_bond_site_symmetry_2
_geom_bond_distance
_geom_bond_publ_flag
Zn1 O3 . 2.040(2) ?
Zn1 O1 . 2.042(2) ?
Zn1 N4 . 2.134(3) ?
Zn1 Cl1 . 2.2738(8) ?
Zn1 S2 . 2.4144(8) ?
Zn2 O3 . 2.004(2) ?
Zn2 O1 . 2.041(2) ?
Zn2 N1 . 2.106(2) ?
Zn2 Cl2 . 2.3098(8) ?
Zn2 S1 . 2.4330(8) ?
S1 C8 . 1.704(3) ?
S2 C18 . 1.709(3) ?
S3 O5 . 1.512(2) ?
S3 C21 . 1.776(3) ?
S3 C22 . 1.783(4) ?
S4 O6 . 1.492(3) ?
S4 C23' . 1.725(7) ?
S4 C24 . 1.766(4) ?
S4 C23 . 1.818(8) ?
S5 O7 . 1.556(4) ?
S5 C26 . 1.755(5) ?
S5 C25 . 1.771(8) ?
S5' O7 . 1.463(5) ?
O1 C1 . 1.333(3) ?
O2 C3 . 1.349(3) ?
O2 H2O . 0.8400 ?
O3 C11 . 1.333(3) ?
O4 C13 . 1.354(4) ?
O4 H4O . 0.8400 ?
N1 C7 . 1.291(4) ?
N1 N2 . 1.380(3) ?
N2 C8 . 1.342(4) ?
N2 H2N . 0.8800 ?
N3 C8 . 1.335(4) ?
N3 C9 . 1.465(4) ?
N3 H3N . 0.8800 ?
N4 C17 . 1.293(4) ?
N4 N5 . 1.384(3) ?
N5 C18 . 1.341(4) ?
N5 H5N . 0.8800 ?
N6 C18 . 1.327(4) ?
N6 C19 . 1.466(4) ?
N6 H6N . 0.8800 ?
C1 C2 . 1.396(4) ?
C1 C6 . 1.428(4) ?
C2 C3 . 1.390(4) ?
C2 H2 . 0.9500 ?
C3 C4 . 1.409(4) ?
C4 C5 . 1.374(4) ?
C4 H4 . 0.9500 ?
C5 C6 . 1.408(4) ?
C5 H5 . 0.9500 ?
C6 C7 . 1.441(4) ?
C7 H7 . 0.9500 ?
C9 C10 . 1.514(4) ?
C9 H9A . 0.9900 ?
C9 H9B . 0.9900 ?
C10 H10A . 0.9800 ?
C10 H10B . 0.9800 ?
C10 H10C . 0.9800 ?
C11 C12 . 1.399(4) ?
C11 C16 . 1.420(4) ?
C12 C13 . 1.395(4) ?
C12 H12 . 0.9500 ?
C13 C14 . 1.397(5) ?
C14 C15 . 1.374(4) ?
C14 H14 . 0.9500 ?
C15 C16 . 1.415(4) ?
C15 H15 . 0.9500 ?
C16 C17 . 1.438(4) ?
C17 H17 . 0.9500 ?
C19 C20 . 1.502(5) ?
C19 H19A . 0.9900 ?
C19 H19B . 0.9900 ?
C20 H20A . 0.9800 ?
C20 H20B . 0.9800 ?
C20 H20C . 0.9800 ?
C21 H21A . 0.9800 ?
C21 H21B . 0.9800 ?
C21 H21C . 0.9800 ?
C22 H22A . 0.9800 ?
C22 H22B . 0.9800 ?
C22 H22C . 0.9800 ?
C23 H23A . 0.9800 ?
C23 H23B . 0.9800 ?
C23 H23C . 0.9800 ?
C23' H23D . 0.9800 ?
C23' H23E . 0.9800 ?
C23' H23F . 0.9800 ?
C24 H24A . 0.9800 ?
C24 H24B . 0.9800 ?
C24 H24C . 0.9800 ?
C25 H25A . 0.9800 ?
C25 H25B . 0.9800 ?
C25 H25C . 0.9800 ?
C26 H26A . 0.9800 ?
C26 H26B . 0.9800 ?
C26 H26C . 0.9800 ?

loop_
_geom_hbond_atom_site_label_D
_geom_hbond_atom_site_label_H
_geom_hbond_atom_site_label_A
_geom_hbond_site_symmetry_A
_geom_hbond_distance_DH
_geom_hbond_distance_HA
_geom_hbond_distance_DA
_geom_hbond_angle_DHA
_geom_hbond_publ_flag
O2 H2O O5 . 0.84 1.85 2.623(3) 153 yes
O4 H4O O6 . 0.84 1.81 2.645(4) 171 yes
N2 H2N Cl2 2_656 0.88 2.43 3.251(2) 156 yes
N3 H3N Cl2 2_656 0.88 2.51 3.319(3) 153 yes
N5 H5N O7 . 0.88 1.90 2.706(4) 152 yes
N6 H6N O7 . 0.88 2.05 2.834(4) 148 yes

loop_
_geom_torsion_atom_site_label_1
_geom_torsion_atom_site_label_2
_geom_torsion_atom_site_label_3
_geom_torsion_atom_site_label_4
_geom_torsion_site_symmetry_1
_geom_torsion_site_symmetry_2
_geom_torsion_site_symmetry_3
_geom_torsion_site_symmetry_4
_geom_torsion
_geom_torsion_publ_flag
O3 Zn2 S1 C8 . . . . -152.58(12) ?
O1 Zn2 S1 C8 . . . . -77.64(15) ?
N1 Zn2 S1 C8 . . . . -10.33(12) ?
Cl2 Zn2 S1 C8 . . . . 93.54(10) ?
O3 Zn1 S2 C18 . . . . -70.75(16) ?
O1 Zn1 S2 C18 . . . . -144.63(12) ?
N4 Zn1 S2 C18 . . . . -9.46(12) ?
Cl1 Zn1 S2 C18 . . . . 97.56(11) ?
O3 Zn1 O1 C1 . . . . -179.4(2) ?
N4 Zn1 O1 C1 . . . . -115.8(2) ?
Cl1 Zn1 O1 C1 . . . . 81.5(2) ?
S2 Zn1 O1 C1 . . . . -30.5(2) ?
O3 Zn1 O1 Zn2 . . . . -5.97(8) ?
N4 Zn1 O1 Zn2 . . . . 57.69(15) ?
Cl1 Zn1 O1 Zn2 . . . . -104.99(8) ?
S2 Zn1 O1 Zn2 . . . . 142.92(7) ?
O3 Zn2 O1 C1 . . . . 179.4(2) ?
N1 Zn2 O1 C1 . . . . 31.9(2) ?
Cl2 Zn2 O1 C1 . . . . -72.6(2) ?
S1 Zn2 O1 C1 . . . . 98.5(2) ?
O3 Zn2 O1 Zn1 . . . . 6.05(9) ?
N1 Zn2 O1 Zn1 . . . . -141.47(10) ?
Cl2 Zn2 O1 Zn1 . . . . 114.05(7) ?
S1 Zn2 O1 Zn1 . . . . -74.86(13) ?
O1 Zn2 O3 C11 . . . . -178.1(3) ?
N1 Zn2 O3 C11 . . . . -116.8(2) ?
Cl2 Zn2 O3 C11 . . . . 77.4(2) ?
S1 Zn2 O3 C11 . . . . -32.5(2) ?
O1 Zn2 O3 Zn1 . . . . -6.10(9) ?
N1 Zn2 O3 Zn1 . . . . 55.23(18) ?
Cl2 Zn2 O3 Zn1 . . . . -110.56(8) ?
S1 Zn2 O3 Zn1 . . . . 139.53(8) ?
O1 Zn1 O3 C11 . . . . 178.0(3) ?
N4 Zn1 O3 C11 . . . . 37.2(2) ?
Cl1 Zn1 O3 C11 . . . . -70.3(2) ?
S2 Zn1 O3 C11 . . . . 98.2(2) ?
O1 Zn1 O3 Zn2 . . . . 6.12(9) ?
N4 Zn1 O3 Zn2 . . . . -134.67(11) ?
Cl1 Zn1 O3 Zn2 . . . . 117.88(8) ?
S2 Zn1 O3 Zn2 . . . . -73.63(15) ?
C26 S5 O7 S5' . . . . -86.0(14) ?
C25 S5 O7 S5' . . . . 13.0(13) ?
O3 Zn2 N1 C7 . . . . -81.3(3) ?
O1 Zn2 N1 C7 . . . . -22.2(3) ?
Cl2 Zn2 N1 C7 . . . . 85.0(3) ?
S1 Zn2 N1 C7 . . . . -170.4(3) ?
O3 Zn2 N1 N2 . . . . 103.6(2) ?
O1 Zn2 N1 N2 . . . . 162.6(2) ?
Cl2 Zn2 N1 N2 . . . . -90.20(19) ?
S1 Zn2 N1 N2 . . . . 14.45(18) ?
C7 N1 N2 C8 . . . . 169.5(3) ?
Zn2 N1 N2 C8 . . . . -14.7(3) ?
O3 Zn1 N4 C17 . . . . -27.9(2) ?
O1 Zn1 N4 C17 . . . . -89.0(3) ?
Cl1 Zn1 N4 C17 . . . . 74.4(3) ?
S2 Zn1 N4 C17 . . . . 179.6(3) ?
O3 Zn1 N4 N5 . . . . 164.0(2) ?
O1 Zn1 N4 N5 . . . . 102.9(2) ?
Cl1 Zn1 N4 N5 . . . . -93.72(19) ?
S2 Zn1 N4 N5 . . . . 11.49(18) ?
C17 N4 N5 C18 . . . . -179.2(3) ?
Zn1 N4 N5 C18 . . . . -9.7(3) ?
Zn1 O1 C1 C2 . . . . -33.5(4) ?
Zn2 O1 C1 C2 . . . . 154.7(2) ?
Zn1 O1 C1 C6 . . . . 145.8(2) ?
Zn2 O1 C1 C6 . . . . -26.0(4) ?
O1 C1 C2 C3 . . . . 179.8(3) ?
C6 C1 C2 C3 . . . . 0.5(4) ?
C1 C2 C3 O2 . . . . -179.5(3) ?
C1 C2 C3 C4 . . . . -1.1(4) ?
O2 C3 C4 C5 . . . . 178.8(3) ?
C2 C3 C4 C5 . . . . 0.4(4) ?
C3 C4 C5 C6 . . . . 1.0(5) ?
C4 C5 C6 C1 . . . . -1.6(4) ?
C4 C5 C6 C7 . . . . -178.3(3) ?
O1 C1 C6 C5 . . . . -178.4(3) ?
C2 C1 C6 C5 . . . . 0.9(4) ?
O1 C1 C6 C7 . . . . -2.0(4) ?
C2 C1 C6 C7 . . . . 177.3(3) ?
N2 N1 C7 C6 . . . . -177.5(3) ?
Zn2 N1 C7 C6 . . . . 7.3(4) ?
C5 C6 C7 N1 . . . . -172.4(3) ?
C1 C6 C7 N1 . . . . 11.1(5) ?
C9 N3 C8 N2 . . . . -179.8(3) ?
C9 N3 C8 S1 . . . . -0.2(4) ?
N1 N2 C8 N3 . . . . -177.2(2) ?
N1 N2 C8 S1 . . . . 3.3(4) ?
Zn2 S1 C8 N3 . . . . -172.0(2) ?
Zn2 S1 C8 N2 . . . . 7.5(3) ?
C8 N3 C9 C10 . . . . 171.2(3) ?
Zn2 O3 C11 C12 . . . . -41.2(4) ?
Zn1 O3 C11 C12 . . . . 148.7(2) ?
Zn2 O3 C11 C16 . . . . 138.4(2) ?
Zn1 O3 C11 C16 . . . . -31.7(4) ?
O3 C11 C12 C13 . . . . 179.6(3) ?
C16 C11 C12 C13 . . . . 0.0(4) ?
C11 C12 C13 O4 . . . . 177.0(3) ?
C11 C12 C13 C14 . . . . -3.2(5) ?
O4 C13 C14 C15 . . . . -176.7(3) ?
C12 C13 C14 C15 . . . . 3.5(5) ?
C13 C14 C15 C16 . . . . -0.6(5) ?
C14 C15 C16 C11 . . . . -2.6(4) ?
C14 C15 C16 C17 . . . . 178.8(3) ?
O3 C11 C16 C15 . . . . -176.8(3) ?
C12 C11 C16 C15 . . . . 2.8(4) ?
O3 C11 C16 C17 . . . . 1.7(4) ?
C12 C11 C16 C17 . . . . -178.6(3) ?
N5 N4 C17 C16 . . . . -178.0(3) ?
Zn1 N4 C17 C16 . . . . 13.8(4) ?
C15 C16 C17 N4 . . . . -175.0(3) ?
C11 C16 C17 N4 . . . . 6.5(5) ?
C19 N6 C18 N5 . . . . -172.4(3) ?
C19 N6 C18 S2 . . . . 8.1(5) ?
N4 N5 C18 N6 . . . . 179.5(3) ?
N4 N5 C18 S2 . . . . -1.0(4) ?
Zn1 S2 C18 N6 . . . . -171.6(3) ?
Zn1 S2 C18 N5 . . . . 9.0(3) ?
C18 N6 C19 C20 . . . . 170.8(3) ?
